data_4313248
loop_
_publ_author_name
'Dana S. Marlin'
'Marilyn M. Olmstead'
'Pradip K. Mascharak'

_publ_section_title
;
 Reaction of (\m-Oxo)diiron(III) Core with CO2 in N-Methylimidazole:
 Formation of Mono(\m-carboxylato)(\m-oxo)diiron(III) Complexes with
 N-Methylimidazole as Ligands
;
_journal_name_full 'Inorganic Chemistry'
_journal_page_first 1681
_journal_page_last 1687
_journal_paper_doi 10.1021/ic0206140
_journal_volume 42
_journal_year 2003
_chemical_formula_sum 'C37 H57 Cl3 Fe2 N16 O16'
_chemical_formula_weight 1200.04
_chemical_name_common '[Fe2(O)(O2CH)(N-MeIm)8](ClO4)3.THF'
_chemical_name_systematic
;
  ?
;
_space_group_IT_number 15
_symmetry_cell_setting monoclinic
_symmetry_space_group_name_Hall '-C 2yc'
_symmetry_space_group_name_H-M 'C 1 2/c 1'
_atom_sites_solution_hydrogens geom
_atom_sites_solution_primary direct
_atom_sites_solution_secondary difmap
_audit_creation_method SHELXL-97
_cell_angle_alpha 90.00
_cell_angle_beta 96.247(7)
_cell_angle_gamma 90.00
_cell_formula_units_Z 4
_cell_length_a 27.106(4)
_cell_length_b 10.1860(10)
_cell_length_c 20.362(3)
_cell_measurement_reflns_used 5619
_cell_measurement_temperature 92(2)
_cell_measurement_theta_max 28.2
_cell_measurement_theta_min 2.3
_cell_volume 5588.6(13)
_computing_cell_refinement 'Bruker SAINT'
_computing_data_collection 'Bruker SMART'
_computing_data_reduction 'Bruker SAINT'
_computing_molecular_graphics 'SHELXTL 5, XP (Sheldrick, 1994)'
_computing_publication_material 'SHELXL-97 (Sheldrick, 1997)'
_computing_structure_refinement 'SHELXL-97 (Sheldrick, 1997)'
_computing_structure_solution 'SHELXS-97 (Sheldrick, 1990)'
_diffrn_ambient_temperature 92(2)
_diffrn_detector_area_resol_mean 8.3
_diffrn_measured_fraction_theta_full 0.999
_diffrn_measured_fraction_theta_max 0.999
_diffrn_measurement_device_type 'Bruker SMART 1000'
_diffrn_measurement_method \w
_diffrn_radiation_monochromator graphite
_diffrn_radiation_source 'normal-focus sealed tube'
_diffrn_radiation_type MoK\a
_diffrn_radiation_wavelength 0.71073
_diffrn_reflns_av_R_equivalents 0.063
_diffrn_reflns_av_sigmaI/netI 0.051
_diffrn_reflns_limit_h_max 34
_diffrn_reflns_limit_h_min -35
_diffrn_reflns_limit_k_max 13
_diffrn_reflns_limit_k_min -13
_diffrn_reflns_limit_l_max 26
_diffrn_reflns_limit_l_min -26
_diffrn_reflns_number 29875
_diffrn_reflns_theta_full 27.49
_diffrn_reflns_theta_max 27.49
_diffrn_reflns_theta_min 2.01
_exptl_absorpt_coefficient_mu 0.738
_exptl_absorpt_correction_T_max 0.9232
_exptl_absorpt_correction_T_min 0.8370
_exptl_absorpt_correction_type multi-scan
_exptl_absorpt_process_details 'SADABS 2.03 (Sheldrick, 2001)'
_exptl_crystal_colour green
_exptl_crystal_density_diffrn 1.426
_exptl_crystal_density_method 'not measured'
_exptl_crystal_description plate
_exptl_crystal_F_000 2488
_exptl_crystal_size_max 0.25
_exptl_crystal_size_mid 0.22
_exptl_crystal_size_min 0.11
_refine_diff_density_max 1.045
_refine_diff_density_min -1.057
_refine_diff_density_rms 0.140
_refine_ls_extinction_method none
_refine_ls_goodness_of_fit_ref 1.055
_refine_ls_hydrogen_treatment mixed
_refine_ls_matrix_type full
_refine_ls_number_parameters 381
_refine_ls_number_reflns 6400
_refine_ls_number_restraints 30
_refine_ls_restrained_S_all 1.064
_refine_ls_R_factor_all 0.1224
_refine_ls_R_factor_gt 0.0804
_refine_ls_shift/su_max 0.017
_refine_ls_shift/su_mean 0.001
_refine_ls_structure_factor_coef Fsqd
_refine_ls_weighting_details 'calc w=1/[\s^2^(Fo^2^)+(0.1324P)^2^+30.8891P] where P=(Fo^2^+2Fc^2^)/3'
_refine_ls_weighting_scheme calc
_refine_ls_wR_factor_gt 0.2210
_refine_ls_wR_factor_ref 0.2557
_reflns_number_gt 4234
_reflns_number_total 6400
_reflns_threshold_expression I>2\s(I)
_cod_data_source_file ic0206140_3.cif
_cod_data_source_block mn1221
_cod_original_sg_symbol_H-M 'C 2/c'
_cod_database_code 4313248

loop_
_symmetry_equiv_pos_as_xyz
'x, y, z'
'-x, y, -z+1/2'
'x+1/2, y+1/2, z'
'-x+1/2, y+1/2, -z+1/2'
'-x, -y, -z'
'x, -y, z-1/2'
'-x+1/2, -y+1/2, -z'
'x+1/2, -y+1/2, z-1/2'

loop_
_atom_site_label
_atom_site_type_symbol
_atom_site_fract_x
_atom_site_fract_y
_atom_site_fract_z
_atom_site_U_iso_or_equiv
_atom_site_adp_type
_atom_site_occupancy
_atom_site_symmetry_multiplicity
_atom_site_calc_flag
_atom_site_refinement_flags
_atom_site_disorder_assembly
_atom_site_disorder_group
Fe1 Fe 0.04903(3) 0.82138(6) 0.30502(3) 0.0281(2) Uani 1 1 d . . .
O1 O 0.0000 0.8944(4) 0.2500 0.0267(9) Uani 1 2 d S . .
O2 O 0.03515(14) 0.6260(3) 0.28468(17) 0.0362(8) Uani 1 1 d . . .
N1 N 0.10936(19) 0.7309(4) 0.3754(2) 0.0447(12) Uani 1 1 d . A .
N2 N 0.1561(3) 0.6672(7) 0.4647(4) 0.092(3) Uani 1 1 d . . .
N3 N 0.00473(18) 0.8048(4) 0.3848(2) 0.0379(10) Uani 1 1 d . . .
N4 N -0.0394(2) 0.7207(6) 0.4585(2) 0.0552(14) Uani 1 1 d . . .
N5 N 0.09970(16) 0.8168(5) 0.2311(2) 0.0400(10) Uani 1 1 d . . .
N6 N 0.1417(2) 0.8906(7) 0.1521(3) 0.0713(19) Uani 1 1 d . . .
N7 N 0.08040(15) 1.0034(4) 0.3412(2) 0.0331(9) Uani 1 1 d . . .
N8 N 0.09490(17) 1.2162(4) 0.3441(2) 0.0354(10) Uani 1 1 d . . .
C1 C 0.1114(3) 0.7225(8) 0.4417(4) 0.070(2) Uani 1 1 d . A .
H1 H 0.0864 0.7499 0.4679 0.084 Uiso 1 1 calc R . .
C2 C 0.1527(3) 0.6799(7) 0.3609(4) 0.067(2) Uani 1 1 d . . .
H2 H 0.1626 0.6725 0.3177 0.080 Uiso 1 1 calc R A .
C3 C 0.1798(3) 0.6410(8) 0.4171(5) 0.078(3) Uani 1 1 d . A .
C4A C 0.1769(5) 0.6443(16) 0.5307(5) 0.085(4) Uani 0.65 1 d P A 1
H4A1 H 0.1530 0.6702 0.5612 0.127 Uiso 0.65 1 calc PR A 1
H4A2 H 0.2073 0.6959 0.5400 0.127 Uiso 0.65 1 calc PR A 1
H4A3 H 0.1846 0.5507 0.5366 0.127 Uiso 0.65 1 calc PR A 1
HC3 H 0.2124 0.5991 0.4192 0.030 Uiso 0.65 1 d P B 1
C4B C 0.2237(8) 0.588(3) 0.4367(11) 0.092(9) Uani 0.35 1 d P A 2
H4B1 H 0.2270 0.5760 0.4847 0.138 Uiso 0.35 1 calc PR A 2
H4B2 H 0.2501 0.6469 0.4249 0.138 Uiso 0.35 1 calc PR A 2
H4B3 H 0.2266 0.5032 0.4150 0.138 Uiso 0.35 1 calc PR A 2
HN2 H 0.1669 0.6519 0.5073 0.030 Uiso 0.35 1 d P C 2
C5 C -0.0115(2) 0.6953(6) 0.4102(2) 0.0430(13) Uani 1 1 d . . .
H5 H -0.0041 0.6095 0.3958 0.052 Uiso 1 1 calc R . .
C6 C -0.0153(3) 0.9038(6) 0.4188(3) 0.0568(17) Uani 1 1 d . . .
H6 H -0.0111 0.9949 0.4112 0.068 Uiso 1 1 calc R . .
C7 C -0.0419(3) 0.8525(7) 0.4647(4) 0.068(2) Uani 1 1 d . . .
H7 H -0.0591 0.8997 0.4954 0.082 Uiso 1 1 calc R . .
C8 C -0.0638(4) 0.6233(9) 0.4978(4) 0.082(3) Uani 1 1 d . . .
H8A H -0.0608 0.5358 0.4785 0.124 Uiso 1 1 calc R . .
H8B H -0.0989 0.6459 0.4976 0.124 Uiso 1 1 calc R . .
H8C H -0.0478 0.6235 0.5433 0.124 Uiso 1 1 calc R . .
C9 C 0.1155(2) 0.9237(7) 0.2019(3) 0.0559(17) Uani 1 1 d . . .
H9 H 0.1092 1.0113 0.2146 0.067 Uiso 1 1 calc R . .
C10 C 0.1178(2) 0.7126(7) 0.1979(3) 0.0529(15) Uani 1 1 d . . .
H10 H 0.1132 0.6227 0.2081 0.063 Uiso 1 1 calc R . .
C11 C 0.1426(3) 0.7564(9) 0.1495(4) 0.069(2) Uani 1 1 d . . .
H11 H 0.1581 0.7043 0.1189 0.082 Uiso 1 1 calc R . .
C12 C 0.1633(4) 0.9860(12) 0.1081(6) 0.121(5) Uani 1 1 d . . .
H12A H 0.1432 0.9881 0.0652 0.181 Uiso 1 1 calc R . .
H12B H 0.1973 0.9594 0.1020 0.181 Uiso 1 1 calc R . .
H12C H 0.1639 1.0735 0.1282 0.181 Uiso 1 1 calc R . .
C13 C 0.0643(2) 1.1196(5) 0.3202(3) 0.0457(14) Uani 1 1 d . . .
H13 H 0.0346 1.1334 0.2917 0.055 Uiso 1 1 calc R . .
C14 C 0.1234(2) 1.0303(6) 0.3820(3) 0.0511(16) Uani 1 1 d . . .
H14 H 0.1437 0.9665 0.4057 0.061 Uiso 1 1 calc R . .
C15 C 0.1321(2) 1.1594(6) 0.3830(3) 0.0491(15) Uani 1 1 d . . .
H15 H 0.1595 1.2029 0.4068 0.059 Uiso 1 1 calc R . .
C16 C 0.0891(3) 1.3568(6) 0.3299(3) 0.0540(17) Uani 1 1 d . . .
H16A H 0.0988 1.3750 0.2858 0.081 Uiso 1 1 calc R . .
H16B H 0.1103 1.4071 0.3629 0.081 Uiso 1 1 calc R . .
H16C H 0.0544 1.3821 0.3315 0.081 Uiso 1 1 calc R . .
C17 C 0.0000 0.5729(7) 0.2500 0.0388(17) Uani 1 2 d S . .
H17 H 0.0000 0.4796 0.2500 0.047 Uiso 1 2 calc SR . .
Cl1 Cl 0.06444(6) 1.29878(13) 0.13431(6) 0.0425(3) Uani 1 1 d D . .
O3A O 0.0630(7) 1.2227(19) 0.0756(7) 0.071(6) Uiso 0.33 1 d PD D 1
O4A O 0.1073(4) 1.2397(12) 0.1740(6) 0.054(3) Uiso 0.33 1 d PD D 1
O5A O 0.0210(5) 1.2584(14) 0.1683(7) 0.063(4) Uiso 0.33 1 d PD D 1
O6A O 0.0650(7) 1.4297(11) 0.1320(8) 0.066(4) Uiso 0.33 1 d PD D 1
O3B O 0.0878(7) 1.4244(13) 0.1457(8) 0.073(5) Uiso 0.33 1 d PD D 2
O4B O 0.0439(8) 1.261(2) 0.1935(8) 0.091(6) Uiso 0.33 1 d PD D 2
O5B O 0.0957(8) 1.208(2) 0.1114(13) 0.148(10) Uiso 0.33 1 d PD D 2
O6B O 0.0221(7) 1.321(2) 0.0849(10) 0.127(8) Uiso 0.33 1 d PD D 2
O3C O 0.1155(6) 1.353(2) 0.1516(10) 0.110(7) Uiso 0.33 1 d PD D 3
O4C O 0.0337(8) 1.4101(17) 0.1436(11) 0.118(7) Uiso 0.33 1 d PD D 3
O5C O 0.0595(9) 1.260(2) 0.0693(7) 0.094(9) Uiso 0.33 1 d PD D 3
O6C O 0.0591(5) 1.2028(13) 0.1827(7) 0.059(4) Uiso 0.33 1 d PD D 3
Cl2 Cl 0.25402(14) 1.1922(4) 0.4997(2) 0.0718(11) Uani 0.50 1 d P . .
O7 O 0.2281(4) 1.0673(10) 0.4852(5) 0.065(2) Uiso 0.50 1 d P . .
O8 O 0.2447(4) 1.2771(12) 0.4370(6) 0.167(4) Uiso 1 1 d . . .
O9 O 0.3031(4) 1.1841(11) 0.4943(6) 0.080(3) Uiso 0.50 1 d P . .
O10 O 0.2411(5) 0.5521(14) 0.2763(6) 0.085(3) Uani 0.50 1 d P . .
C18 C 0.2508(10) 0.468(2) 0.1786(10) 0.108(7) Uani 0.50 1 d P . .
H18A H 0.2312 0.4953 0.1370 0.129 Uiso 0.50 1 calc PR . .
H18B H 0.2821 0.4283 0.1669 0.129 Uiso 0.50 1 calc PR . .
C19 C 0.2613(8) 0.570(2) 0.2150(10) 0.089(6) Uani 0.50 1 d P . .
H19A H 0.2469 0.6495 0.1924 0.107 Uiso 0.50 1 calc PR . .
H19B H 0.2977 0.5816 0.2229 0.107 Uiso 0.50 1 calc PR . .
C20 C 0.2206(7) 0.432(2) 0.2709(10) 0.091(6) Uani 0.50 1 d P . .
H20A H 0.1849 0.4369 0.2768 0.109 Uiso 0.50 1 calc PR . .
H20B H 0.2370 0.3730 0.3052 0.109 Uiso 0.50 1 calc PR . .
C21 C 0.2270(9) 0.382(3) 0.2060(13) 0.128(10) Uani 0.50 1 d P . .
H21A H 0.2455 0.2985 0.2094 0.154 Uiso 0.50 1 calc PR . .
H21B H 0.1943 0.3673 0.1804 0.154 Uiso 0.50 1 calc PR . .

loop_
_atom_site_aniso_label
_atom_site_aniso_U_11
_atom_site_aniso_U_22
_atom_site_aniso_U_33
_atom_site_aniso_U_23
_atom_site_aniso_U_13
_atom_site_aniso_U_12
Fe1 0.0355(4) 0.0258(4) 0.0216(3) 0.0023(3) -0.0032(3) -0.0003(3)
O1 0.034(2) 0.023(2) 0.023(2) 0.000 -0.0014(18) 0.000
O2 0.049(2) 0.0271(17) 0.0314(17) 0.0009(14) -0.0028(15) 0.0021(15)
N1 0.052(3) 0.033(2) 0.044(3) 0.011(2) -0.017(2) 0.000(2)
N2 0.096(6) 0.078(5) 0.086(5) 0.034(4) -0.060(5) -0.016(4)
N3 0.058(3) 0.032(2) 0.0224(19) -0.0002(16) 0.0010(19) -0.0010(19)
N4 0.082(4) 0.058(3) 0.029(2) 0.002(2) 0.018(2) -0.007(3)
N5 0.031(2) 0.046(3) 0.042(2) 0.009(2) 0.0009(19) 0.0101(19)
N6 0.050(3) 0.098(5) 0.072(4) 0.036(4) 0.035(3) 0.029(3)
N7 0.035(2) 0.031(2) 0.030(2) 0.0010(16) -0.0077(17) -0.0035(17)
N8 0.046(3) 0.031(2) 0.027(2) 0.0022(16) -0.0035(18) -0.0093(18)
C1 0.077(5) 0.070(5) 0.055(4) 0.022(3) -0.031(4) -0.006(4)
C2 0.067(5) 0.051(4) 0.074(5) 0.015(3) -0.031(4) 0.001(3)
C3 0.077(6) 0.066(5) 0.081(6) 0.023(4) -0.043(5) 0.000(4)
C4A 0.074(8) 0.136(12) 0.040(6) 0.014(7) -0.020(5) 0.024(8)
C4B 0.050(12) 0.15(2) 0.064(13) 0.009(14) -0.027(10) 0.063(15)
C5 0.066(4) 0.041(3) 0.023(2) 0.000(2) 0.009(2) -0.008(3)
C6 0.090(5) 0.038(3) 0.047(3) 0.000(3) 0.024(3) 0.008(3)
C7 0.105(6) 0.054(4) 0.054(4) -0.001(3) 0.044(4) 0.011(4)
C8 0.129(8) 0.077(5) 0.050(4) 0.006(4) 0.049(5) -0.015(5)
C9 0.043(3) 0.060(4) 0.067(4) 0.026(3) 0.020(3) 0.019(3)
C10 0.044(3) 0.059(4) 0.056(4) -0.001(3) 0.011(3) 0.015(3)
C11 0.054(4) 0.098(6) 0.058(4) 0.004(4) 0.025(3) 0.031(4)
C12 0.101(7) 0.146(10) 0.130(9) 0.075(8) 0.083(7) 0.046(7)
C13 0.053(3) 0.031(3) 0.047(3) 0.010(2) -0.024(3) -0.008(2)
C14 0.048(3) 0.040(3) 0.057(4) -0.003(3) -0.032(3) 0.004(2)
C15 0.044(3) 0.042(3) 0.055(4) -0.007(3) -0.018(3) -0.007(2)
C16 0.082(5) 0.034(3) 0.043(3) 0.008(2) -0.009(3) -0.018(3)
C17 0.062(5) 0.024(3) 0.030(3) 0.000 0.002(3) 0.000
Cl1 0.0587(9) 0.0410(7) 0.0290(6) 0.0023(5) 0.0106(6) 0.0047(6)
Cl2 0.055(2) 0.090(3) 0.063(2) 0.003(2) -0.0234(16) -0.019(2)
O10 0.080(8) 0.105(10) 0.074(7) -0.005(7) 0.022(6) 0.022(7)
C18 0.16(2) 0.093(15) 0.071(12) -0.004(11) 0.022(13) 0.007(15)
C19 0.093(13) 0.084(13) 0.094(13) 0.014(11) 0.019(11) 0.034(10)
C20 0.074(11) 0.115(16) 0.095(13) -0.028(11) 0.055(10) -0.020(11)
C21 0.099(17) 0.17(2) 0.117(19) -0.001(18) 0.026(14) -0.074(17)

loop_
_atom_type_symbol
_atom_type_description
_atom_type_scat_dispersion_real
_atom_type_scat_dispersion_imag
_atom_type_scat_source
C C 0.0033 0.0016 'International Tables Vol C Tables 4.2.6.8 and 6.1.1.4'
H H 0.0000 0.0000 'International Tables Vol C Tables 4.2.6.8 and 6.1.1.4'
N N 0.0061 0.0033 'International Tables Vol C Tables 4.2.6.8 and 6.1.1.4'
O O 0.0106 0.0060 'International Tables Vol C Tables 4.2.6.8 and 6.1.1.4'
Cl Cl 0.1484 0.1585 'International Tables Vol C Tables 4.2.6.8 and 6.1.1.4'
Fe Fe 0.3463 0.8444 'International Tables Vol C Tables 4.2.6.8 and 6.1.1.4'

loop_
_geom_angle_atom_site_label_1
_geom_angle_atom_site_label_2
_geom_angle_atom_site_label_3
_geom_angle
_geom_angle_site_symmetry_1
_geom_angle_site_symmetry_3
_geom_angle_publ_flag
O1 Fe1 O2 99.65(16) . . ?
O1 Fe1 N3 93.89(13) . . ?
O2 Fe1 N3 88.34(15) . . ?
O1 Fe1 N7 95.46(16) . . ?
O2 Fe1 N7 164.79(15) . . ?
N3 Fe1 N7 92.39(16) . . ?
O1 Fe1 N5 93.32(12) . . ?
O2 Fe1 N5 87.41(17) . . ?
N3 Fe1 N5 172.16(17) . . ?
N7 Fe1 N5 89.99(18) . . ?
O1 Fe1 N1 178.87(15) . . ?
O2 Fe1 N1 80.60(16) . . ?
N3 Fe1 N1 85.01(19) . . ?
N7 Fe1 N1 84.33(16) . . ?
N5 Fe1 N1 87.79(18) . . ?
Fe1 O1 Fe1 131.3(2) 2 . ?
C17 O2 Fe1 130.2(4) . . ?
C2 N1 C1 104.6(6) . . ?
C2 N1 Fe1 127.6(4) . . ?
C1 N1 Fe1 127.8(5) . . ?
C3 N2 C1 109.4(7) . . ?
C3 N2 C4A 121.0(9) . . ?
C1 N2 C4A 129.5(11) . . ?
C3 N2 HN2 124.9(10) . . ?
C1 N2 HN2 125.7(12) . . ?
C4A N2 HN2 4.4(6) . . ?
C5 N3 C6 104.8(5) . . ?
C5 N3 Fe1 127.1(4) . . ?
C6 N3 Fe1 128.0(4) . . ?
C5 N4 C7 107.6(5) . . ?
C5 N4 C8 126.5(6) . . ?
C7 N4 C8 125.9(6) . . ?
C9 N5 C10 105.1(5) . . ?
C9 N5 Fe1 123.8(4) . . ?
C10 N5 Fe1 130.6(4) . . ?
C9 N6 C11 107.1(6) . . ?
C9 N6 C12 124.5(8) . . ?
C11 N6 C12 128.4(7) . . ?
C13 N7 C14 104.2(4) . . ?
C13 N7 Fe1 124.2(3) . . ?
C14 N7 Fe1 131.1(4) . . ?
C13 N8 C15 107.0(4) . . ?
C13 N8 C16 126.5(5) . . ?
C15 N8 C16 126.5(5) . . ?
N1 C1 N2 107.9(8) . . ?
N1 C1 H1 126.0 . . ?
N2 C1 H1 126.0 . . ?
N1 C2 C3 109.7(9) . . ?
N1 C2 H2 125.2 . . ?
C3 C2 H2 125.2 . . ?
N2 C3 C4B 111.9(13) . . ?
N2 C3 C2 108.3(9) . . ?
C4B C3 C2 139.7(15) . . ?
N2 C3 HC3 126.7(9) . . ?
C4B C3 HC3 14.9(11) . . ?
C2 C3 HC3 125.0(12) . . ?
N2 C4A H4A1 109.5 . . ?
N2 C4A H4A2 109.5 . . ?
H4A1 C4A H4A2 109.5 . . ?
N2 C4A H4A3 109.5 . . ?
H4A1 C4A H4A3 109.5 . . ?
H4A2 C4A H4A3 109.5 . . ?
N2 C4A HN2 7.5(11) . . ?
H4A1 C4A HN2 102.8 . . ?
H4A2 C4A HN2 115.8 . . ?
H4A3 C4A HN2 109.6 . . ?
C3 C4B HC3 33(2) . . ?
C3 C4B H4B1 109.5 . . ?
HC3 C4B H4B1 142.0 . . ?
C3 C4B H4B2 109.5 . . ?
HC3 C4B H4B2 96.1 . . ?
H4B1 C4B H4B2 109.5 . . ?
C3 C4B H4B3 109.5 . . ?
HC3 C4B H4B3 86.5 . . ?
H4B1 C4B H4B3 109.5 . . ?
H4B2 C4B H4B3 109.5 . . ?
N3 C5 N4 111.4(5) . . ?
N3 C5 H5 124.3 . . ?
N4 C5 H5 124.3 . . ?
C7 C6 N3 109.7(6) . . ?
C7 C6 H6 125.1 . . ?
N3 C6 H6 125.1 . . ?
C6 C7 N4 106.5(6) . . ?
C6 C7 H7 126.8 . . ?
N4 C7 H7 126.8 . . ?
N4 C8 H8A 109.5 . . ?
N4 C8 H8B 109.5 . . ?
H8A C8 H8B 109.5 . . ?
N4 C8 H8C 109.5 . . ?
H8A C8 H8C 109.5 . . ?
H8B C8 H8C 109.5 . . ?
N5 C9 N6 110.7(6) . . ?
N5 C9 H9 124.7 . . ?
N6 C9 H9 124.7 . . ?
C11 C10 N5 110.0(6) . . ?
C11 C10 H10 125.0 . . ?
N5 C10 H10 125.0 . . ?
C10 C11 N6 107.1(6) . . ?
C10 C11 H11 126.5 . . ?
N6 C11 H11 126.5 . . ?
N6 C12 H12A 109.5 . . ?
N6 C12 H12B 109.5 . . ?
H12A C12 H12B 109.5 . . ?
N6 C12 H12C 109.5 . . ?
H12A C12 H12C 109.5 . . ?
H12B C12 H12C 109.5 . . ?
N7 C13 N8 111.8(5) . . ?
N7 C13 H13 124.1 . . ?
N8 C13 H13 124.1 . . ?
C15 C14 N7 110.0(5) . . ?
C15 C14 H14 125.0 . . ?
N7 C14 H14 125.0 . . ?
C14 C15 N8 107.0(5) . . ?
C14 C15 H15 126.5 . . ?
N8 C15 H15 126.5 . . ?
N8 C16 H16A 109.5 . . ?
N8 C16 H16B 109.5 . . ?
H16A C16 H16B 109.5 . . ?
N8 C16 H16C 109.5 . . ?
H16A C16 H16C 109.5 . . ?
H16B C16 H16C 109.5 . . ?
O2 C17 O2 128.5(7) 2 . ?
O2 C17 H17 115.7 2 . ?
O2 C17 H17 115.7 . . ?
O6A Cl1 O5B 130.9(13) . . ?
O6A Cl1 O5C 104.8(12) . . ?
O5B Cl1 O5C 58.5(14) . . ?
O6A Cl1 O6C 136.1(9) . . ?
O5B Cl1 O6C 83.2(12) . . ?
O5C Cl1 O6C 117.9(10) . . ?
O6A Cl1 O3A 121.0(10) . . ?
O5B Cl1 O3A 46.2(12) . . ?
O5C Cl1 O3A 16.6(13) . . ?
O6C Cl1 O3A 102.4(11) . . ?
O6A Cl1 O3B 26.9(8) . . ?
O5B Cl1 O3B 112.4(11) . . ?
O5C Cl1 O3B 114.1(12) . . ?
O6C Cl1 O3B 125.7(9) . . ?
O3A Cl1 O3B 126.4(11) . . ?
O6A Cl1 O4B 107.8(11) . . ?
O5B Cl1 O4B 114.4(12) . . ?
O5C Cl1 O4B 136.5(13) . . ?
O6C Cl1 O4B 31.2(8) . . ?
O3A Cl1 O4B 125.5(12) . . ?
O3B Cl1 O4B 108.0(9) . . ?
O6A Cl1 O4C 38.9(9) . . ?
O5B Cl1 O4C 166.0(13) . . ?
O5C Cl1 O4C 111.0(11) . . ?
O6C Cl1 O4C 110.6(10) . . ?
O3A Cl1 O4C 125.4(12) . . ?
O3B Cl1 O4C 61.6(10) . . ?
O4B Cl1 O4C 79.6(12) . . ?
O6A Cl1 O6B 80.4(11) . . ?
O5B Cl1 O6B 109.8(12) . . ?
O5C Cl1 O6B 52.7(12) . . ?
O6C Cl1 O6B 117.2(11) . . ?
O3A Cl1 O6B 63.7(12) . . ?
O3B Cl1 O6B 105.9(10) . . ?
O4B Cl1 O6B 105.9(11) . . ?
O4C Cl1 O6B 62.9(11) . . ?
O6A Cl1 O4A 114.6(9) . . ?
O5B Cl1 O4A 55.2(12) . . ?
O5C Cl1 O4A 113.6(11) . . ?
O6C Cl1 O4A 57.7(8) . . ?
O3A Cl1 O4A 100.8(9) . . ?
O3B Cl1 O4A 88.1(9) . . ?
O4B Cl1 O4A 77.5(10) . . ?
O4C Cl1 O4A 133.4(10) . . ?
O6B Cl1 O4A 163.3(10) . . ?
O6A Cl1 O5A 107.7(8) . . ?
O5B Cl1 O5A 121.4(12) . . ?
O5C Cl1 O5A 111.6(12) . . ?
O6C Cl1 O5A 48.3(8) . . ?
O3A Cl1 O5A 106.8(9) . . ?
O3B Cl1 O5A 121.9(9) . . ?
O4B Cl1 O5A 30.2(8) . . ?
O4C Cl1 O5A 69.9(10) . . ?
O6B Cl1 O5A 76.1(10) . . ?
O4A Cl1 O5A 104.5(7) . . ?
O6A Cl1 O3C 68.1(10) . . ?
O5B Cl1 O3C 74.8(13) . . ?
O5C Cl1 O3C 108.9(11) . . ?
O6C Cl1 O3C 104.7(9) . . ?
O3A Cl1 O3C 109.8(12) . . ?
O3B Cl1 O3C 41.7(9) . . ?
O4B Cl1 O3C 109.6(12) . . ?
O4C Cl1 O3C 102.4(10) . . ?
O6B Cl1 O3C 138.1(12) . . ?
O4A Cl1 O3C 50.5(9) . . ?
O5A Cl1 O3C 138.7(10) . . ?
Cl2 Cl2 O8 75.1(6) 7_576 7_576 ?
Cl2 Cl2 O9 104.1(7) 7_576 . ?
O8 Cl2 O9 100.0(8) 7_576 . ?
Cl2 Cl2 O7 140.4(6) 7_576 . ?
O8 Cl2 O7 111.2(7) 7_576 . ?
O9 Cl2 O7 112.7(7) . . ?
Cl2 Cl2 O8 56.1(5) 7_576 . ?
O8 Cl2 O8 131.2(6) 7_576 . ?
O9 Cl2 O8 92.3(7) . . ?
O7 Cl2 O8 106.8(7) . . ?
Cl2 Cl2 O9 40.6(5) 7_576 7_576 ?
O8 Cl2 O9 74.4(7) 7_576 7_576 ?
O9 Cl2 O9 144.7(4) . 7_576 ?
O7 Cl2 O9 101.5(6) . 7_576 ?
O8 Cl2 O9 68.9(6) . 7_576 ?
Cl2 O8 Cl2 48.8(6) 7_576 . ?
Cl2 O9 Cl2 35.3(4) . 7_576 ?
C20 O10 C19 103.9(14) . . ?
C21 C18 C19 113(2) . . ?
C21 C18 H18A 108.9 . . ?
C19 C18 H18A 108.9 . . ?
C21 C18 H18B 108.9 . . ?
C19 C18 H18B 108.9 . . ?
H18A C18 H18B 107.7 . . ?
C18 C19 O10 108.4(19) . . ?
C18 C19 H19A 110.0 . . ?
O10 C19 H19A 110.0 . . ?
C18 C19 H19B 110.0 . . ?
O10 C19 H19B 110.0 . . ?
H19A C19 H19B 108.4 . . ?
O10 C20 C21 107.7(16) . . ?
O10 C20 H20A 110.2 . . ?
C21 C20 H20A 110.2 . . ?
O10 C20 H20B 110.2 . . ?
C21 C20 H20B 110.2 . . ?
H20A C20 H20B 108.5 . . ?
C18 C21 C20 107(2) . . ?
C18 C21 H21A 110.4 . . ?
C20 C21 H21A 110.4 . . ?
C18 C21 H21B 110.4 . . ?
C20 C21 H21B 110.4 . . ?
H21A C21 H21B 108.6 . . ?

loop_
_geom_bond_atom_site_label_1
_geom_bond_atom_site_label_2
_geom_bond_distance
_geom_bond_site_symmetry_2
_geom_bond_publ_flag
Fe1 O1 1.8030(19) . ?
Fe1 O2 2.059(3) . ?
Fe1 N3 2.129(5) . ?
Fe1 N7 2.137(4) . ?
Fe1 N5 2.146(5) . ?
Fe1 N1 2.250(4) . ?
O1 Fe1 1.8030(18) 2 ?
O2 C17 1.246(5) . ?
N1 C2 1.345(10) . ?
N1 C1 1.348(9) . ?
N2 C3 1.250(13) . ?
N2 C1 1.370(11) . ?
N2 C4A 1.420(12) . ?
N2 HN2 0.899(7) . ?
N3 C5 1.325(7) . ?
N3 C6 1.368(7) . ?
N4 C5 1.328(8) . ?
N4 C7 1.351(9) . ?
N4 C8 1.476(9) . ?
N5 C9 1.334(8) . ?
N5 C10 1.377(8) . ?
N6 C9 1.342(8) . ?
N6 C11 1.368(11) . ?
N6 C12 1.485(10) . ?
N7 C13 1.316(6) . ?
N7 C14 1.382(6) . ?
N8 C13 1.344(7) . ?
N8 C15 1.344(7) . ?
N8 C16 1.466(7) . ?
C1 H1 0.9500 . ?
C2 C3 1.351(10) . ?
C2 H2 0.9500 . ?
C3 C4B 1.326(18) . ?
C3 HC3 0.977(10) . ?
C4A H4A1 0.9800 . ?
C4A H4A2 0.9800 . ?
C4A H4A3 0.9800 . ?
C4A HN2 0.528(10) . ?
C4B HC3 0.457(17) . ?
C4B H4B1 0.9800 . ?
C4B H4B2 0.9800 . ?
C4B H4B3 0.9800 . ?
C5 H5 0.9500 . ?
C6 C7 1.347(9) . ?
C6 H6 0.9500 . ?
C7 H7 0.9500 . ?
C8 H8A 0.9800 . ?
C8 H8B 0.9800 . ?
C8 H8C 0.9800 . ?
C9 H9 0.9500 . ?
C10 C11 1.329(10) . ?
C10 H10 0.9500 . ?
C11 H11 0.9500 . ?
C12 H12A 0.9800 . ?
C12 H12B 0.9800 . ?
C12 H12C 0.9800 . ?
C13 H13 0.9500 . ?
C14 C15 1.336(8) . ?
C14 H14 0.9500 . ?
C15 H15 0.9500 . ?
C16 H16A 0.9800 . ?
C16 H16B 0.9800 . ?
C16 H16C 0.9800 . ?
C17 O2 1.246(5) 2 ?
C17 H17 0.9500 . ?
Cl1 O6A 1.334(11) . ?
Cl1 O5B 1.372(14) . ?
Cl1 O5C 1.375(12) . ?
Cl1 O6C 1.407(11) . ?
Cl1 O3A 1.422(11) . ?
Cl1 O3B 1.435(12) . ?
Cl1 O4B 1.434(13) . ?
Cl1 O4C 1.432(14) . ?
Cl1 O6B 1.459(14) . ?
Cl1 O4A 1.470(10) . ?
Cl1 O5A 1.488(11) . ?
Cl1 O3C 1.496(13) . ?
Cl2 Cl2 1.198(8) 7_576 ?
Cl2 O8 1.322(12) 7_576 ?
Cl2 O9 1.349(12) . ?
Cl2 O7 1.469(11) . ?
Cl2 O8 1.539(13) . ?
Cl2 O9 2.010(13) 7_576 ?
O8 Cl2 1.322(12) 7_576 ?
O9 Cl2 2.010(13) 7_576 ?
O10 C20 1.34(2) . ?
O10 C19 1.43(2) . ?
C18 C21 1.25(3) . ?
C18 C19 1.29(3) . ?
C18 H18A 0.9900 . ?
C18 H18B 0.9900 . ?
C19 H19A 0.9900 . ?
C19 H19B 0.9900 . ?
C20 C21 1.44(3) . ?
C20 H20A 0.9900 . ?
C20 H20B 0.9900 . ?
C21 H21A 0.9900 . ?
C21 H21B 0.9900 . ?
